data_1571820
loop_
_publ_author_name
'Carroll, Robert C.'
'Coles, Simon J.'

_publ_section_title
;
 Statistical optimization of guest uptake in crystalline sponges: grading
 structural outcomes.
;
_journal_coeditor_code LT5068
_journal_issue 4
_journal_name_full IUCrJ
_journal_paper_doi 10.1107/S2052252524004871
_journal_volume 11
_journal_year 2024
_chemical_formula_moiety 'C36 H24 I6 N12 Zn3, 1.727(C6 H12)'
_chemical_formula_sum 'C46.36 H44.73 I6 N12 Zn3'
_chemical_formula_weight 1727.54
_chemical_name_systematic
; catena-[bis(mu-2,4,6-tri(pyridin-4-yl)-1,3,5-triazine)-hexaiodo-tri-zinc 
cyclohexane solvate
;
_space_group_crystal_system monoclinic
_space_group_IT_number 15
_space_group_name_Hall '-C 2yc'
_space_group_name_H-M_alt 'C 1 2/c 1'
_atom_sites_solution_hydrogens geom
_atom_sites_solution_primary dual
_audit_creation_date 2024-01-31
_audit_creation_method
;
Olex2 1.5-alpha
(compiled 2023.11.24 svn.r209d9fb2 for OlexSys, GUI svn.r6869)
;
_cell_angle_alpha 90
_cell_angle_beta 100.420(2)
_cell_angle_gamma 90
_cell_formula_units_Z 8
_cell_length_a 34.3474(9)
_cell_length_b 15.1342(3)
_cell_length_c 29.5974(9)
_cell_measurement_reflns_used 8256
_cell_measurement_temperature 100(2)
_cell_measurement_theta_max 73.4780
_cell_measurement_theta_min 2.6830
_cell_volume 15131.6(7)
_computing_cell_refinement 'CrysAlisPro 1.171.41.122a (Rigaku OD, 2021)'
_computing_data_collection 'CrysAlisPro 1.171.41.122a (Rigaku OD, 2021)'
_computing_data_reduction 'CrysAlisPro 1.171.41.122a (Rigaku OD, 2021)'
_computing_molecular_graphics 'Olex2 1.5-alpha (Dolomanov et al., 2009)'
_computing_publication_material 'Olex2 1.5-alpha (Dolomanov et al., 2009)'
_computing_structure_refinement 'SHELXL 2016/6 (Sheldrick, 2015)'
_computing_structure_solution 'SHELXT 2014/5 (Sheldrick, 2014)'
_diffrn_ambient_environment N~2~
_diffrn_ambient_temperature 100(2)
_diffrn_detector 'hybrid pixel array detector'
_diffrn_detector_area_resol_mean 10
_diffrn_detector_dtime 0.000
_diffrn_detector_type 'Rigaku, HyPix 6000HE'
_diffrn_measured_fraction_theta_full 0.992
_diffrn_measured_fraction_theta_max 0.991
_diffrn_measurement_details
;
List of Runs (angles in degrees, time in seconds):

  # Type    Start    End  Width  t~exp~   \w     \q     \k     \f   Frames
--------------------------------------------------------------------------
  1  \w   -144.00-101.00   0.50    1.60    -- -103.00 -29.00 178.00   86
  2  \w    -69.00 -44.00   0.50    1.60    -- -103.00  61.00-180.00   50
  3  \w    -68.00 -37.00   0.50    1.60    -- -103.00  61.00 -90.00   62
  4  \w    -56.00 -31.00   0.50    1.60    -- -103.00  61.00-120.00   50
  5  \w    -63.00 -35.00   0.50    1.60    -- -103.00 125.00   0.00   56
  6  \w   -106.00 -79.00   0.50    1.60    -- -103.00 125.00   0.00   54
  7  \w    -72.00 -46.00   0.50    1.60    -- -103.00  77.00 -60.00   52
  8  \w    -61.00 -36.00   0.50    1.60    -- -103.00  61.00 -30.00   50
  9  \w    -68.00 -43.00   0.50    1.60    -- -103.00  61.00  90.00   50
 10  \w   -104.00 -34.00   0.50    1.60    -- -103.00  77.00 150.00  140
 11  \w     89.00 149.00   0.50    1.60    --  101.75  29.00 -20.00  120
 12  \w     30.00  70.00   0.50    1.60    --  101.75 -61.00 -90.00   80
 13  \w     37.00  72.00   0.50    1.60    --  101.75 -61.00  30.00   70
 14  \w     29.00  67.00   0.50    1.60    --  101.75 -61.00  90.00   76
 15  \w     34.00  68.00   0.50    1.60    --  101.75 -61.00-120.00   68
 16  \w     30.00  73.00   0.50    1.60    --  101.75 -61.00  60.00   86
 17  \w     29.00  64.00   0.50    1.60    --  101.75 -61.00 -30.00   70
 18  \w     37.00  63.00   0.50    1.60    --  101.75 -61.00   0.00   52
 19  \w     32.00  73.00   0.50    1.60    --  101.75 -61.00 150.00   82
 20  \w     31.00  72.00   0.50    1.60    --  101.75 -61.00-150.00   82
 21  \w    -10.00  17.00   0.50    0.40    --  -46.61  29.00 -20.00   54
 22  \w    -90.00 -44.00   0.50    0.40    --  -46.61 -29.00 178.00   92
 23  \w     34.00 121.00   0.50    0.40    --   46.61  29.00 -20.00  174
 24  \w    -25.00  21.00   0.50    0.40    --   46.61 -29.00 178.00   92
 25  \w    -12.00  13.00   0.50    0.40    --  -46.61  19.00 150.00   50
 26  \w     -4.00  29.00   0.50    0.40    --  -46.61  19.00-120.00   66
 27  \w    -23.00  27.00   0.50    0.40    --   46.61 -19.00  30.00  100
;
_diffrn_measurement_device 'four-circle diffractometer'
_diffrn_measurement_device_details 'Rigaku Oxford Difffraction, UG2 \k goniometer'
_diffrn_measurement_device_type
; Rigaku 007HF equipped with Varimax confocal mirrors and a UG2 goniometer and
 HyPix 6000HE detector
;
_diffrn_measurement_method 'profile data from \w-scans'
_diffrn_measurement_specimen_support 'MiTeGen loops'
_diffrn_orient_matrix_type 'CrysAlisPro convention (1999,Acta A55,543-557)'
_diffrn_orient_matrix_UB_11 -0.0088827000
_diffrn_orient_matrix_UB_12 -0.0075407000
_diffrn_orient_matrix_UB_13 -0.0527630000
_diffrn_orient_matrix_UB_21 0.0417848000
_diffrn_orient_matrix_UB_22 -0.0378844000
_diffrn_orient_matrix_UB_23 0.0007581000
_diffrn_orient_matrix_UB_31 -0.0160312000
_diffrn_orient_matrix_UB_32 -0.0941447000
_diffrn_orient_matrix_UB_33 0.0039385000
_diffrn_radiation_collimation 0.3
_diffrn_radiation_monochromator 'Varimax focusing mirrors'
_diffrn_radiation_probe x-ray
_diffrn_radiation_type 'Cu K\a'
_diffrn_radiation_wavelength 1.54184
_diffrn_reflns_av_R_equivalents 0.0359
_diffrn_reflns_av_unetI/netI 0.0360
_diffrn_reflns_Laue_measured_fraction_full 0.992
_diffrn_reflns_Laue_measured_fraction_max 0.991
_diffrn_reflns_limit_h_max 38
_diffrn_reflns_limit_h_min -41
_diffrn_reflns_limit_k_max 9
_diffrn_reflns_limit_k_min -18
_diffrn_reflns_limit_l_max 34
_diffrn_reflns_limit_l_min -35
_diffrn_reflns_number 48974
_diffrn_reflns_point_group_measured_fraction_full 0.992
_diffrn_reflns_point_group_measured_fraction_max 0.991
_diffrn_reflns_theta_full 67.684
_diffrn_reflns_theta_max 68.241
_diffrn_reflns_theta_min 2.616
_diffrn_source 'Rotating anode'
_diffrn_source_current 30.0
_diffrn_source_power 1.2
_diffrn_source_target Cu
_diffrn_source_type 'Rigaku 007 HF'
_diffrn_source_voltage 40.0
_exptl_absorpt_coefficient_mu 20.584
_exptl_absorpt_correction_T_max 0.426
_exptl_absorpt_correction_T_min 0.132
_exptl_absorpt_correction_type analytical
_exptl_absorpt_process_details
;
CrysAlisPro 1.171.41.122a (Rigaku Oxford Diffraction, 2021)
Analytical numeric absorption correction using a multifaceted crystal
model based on expressions derived by R.C. Clark & J.S. Reid.
(Clark, R. C. & Reid, J. S. (1995). Acta Cryst. A51, 887-897)
Empirical absorption correction using spherical harmonics,
implemented in SCALE3 ABSPACK scaling algorithm.
;
_exptl_crystal_colour colourless
_exptl_crystal_colour_primary colourless
_exptl_crystal_density_diffrn 1.517
_exptl_crystal_description block
_exptl_crystal_F_000 6519
_exptl_crystal_size_max 0.22
_exptl_crystal_size_mid 0.09
_exptl_crystal_size_min 0.05
_refine_diff_density_max 1.378
_refine_diff_density_min -0.490
_refine_diff_density_rms 0.162
_refine_ls_extinction_method none
_refine_ls_goodness_of_fit_ref 1.061
_refine_ls_hydrogen_treatment constr
_refine_ls_matrix_type full
_refine_ls_number_parameters 910
_refine_ls_number_reflns 13719
_refine_ls_number_restraints 586
_refine_ls_restrained_S_all 1.045
_refine_ls_R_factor_all 0.0759
_refine_ls_R_factor_gt 0.0641
_refine_ls_shift/su_max 0.001
_refine_ls_shift/su_mean 0.000
_refine_ls_structure_factor_coef Fsqd
_refine_ls_weighting_details 'w=1/[\s^2^(Fo^2^)+(0.1156P)^2^+78.6523P] where P=(Fo^2^+2Fc^2^)/3'
_refine_ls_weighting_scheme calc
_refine_ls_wR_factor_gt 0.1991
_refine_ls_wR_factor_ref 0.2075
_reflns_Friedel_coverage 0.000
_reflns_number_gt 10910
_reflns_number_total 13719
_reflns_threshold_expression 'I > 2\s(I)'
_cod_data_source_file lt5068.cif
_cod_data_source_block 4_1_24b
_cod_database_code 1571820
_shelx_shelxl_version_number 2016/6
_chemical_oxdiff_formula '(Zn3 I6 H12 N24 C36) (C15 H16 O3) (C6 H12)3'
_chemical_oxdiff_usercomment JP-9300-04
_shelx_space_group_comment
;
The symmetry employed for this shelxl refinement is uniquely defined
by the following loop, which should always be used as a source of
symmetry information in preference to the above space-group names.
They are only intended as comments.
;
_shelx_estimated_absorpt_t_max 0.426
_shelx_estimated_absorpt_t_min 0.093
_olex2_refinement_description
;
1. Fixed Uiso
 At 1.2 times of:
  All C(H) groups, All C(H,H) groups
2. Restrained distances
 C829-C830 = C829-C828 = C830-C825 = C825-C826 = C826-C827 = C827-C828
 1.54 with sigma of 0.02
 C808-C809 = C808-C807 = C809-C810 = C810-C811 = C811-C812 = C812-C807
 1.54 with sigma of 0.02
 C806-C805 = C806-C801 = C805-C804 = C804-C803 = C803-C802 = C802-C801
 1.54 with sigma of 0.02
 C819-C824 = C819-C820 = C824-C823 = C823-C822 = C822-C821 = C821-C820
 1.54 with sigma of 0.02
 C813-C818 = C813-C814 = C818-C817 = C817-C816 = C816-C815 = C815-C814
 1.54 with sigma of 0.02
 C829-C825 = C829-C827 = C830-C826 = C825-C827 = C826-C828
 2.54 with sigma of 0.04
 C808-C810 = C808-C812 = C809-C811 = C810-C812 = C811-C807
 2.54 with sigma of 0.04
 C806-C804 = C806-C802 = C805-C803 = C804-C802 = C803-C801
 2.54 with sigma of 0.04
 C819-C823 = C819-C821 = C824-C822 = C823-C821 = C822-C820
 2.54 with sigma of 0.04
 C813-C817 = C813-C815 = C818-C816 = C817-C815 = C816-C814
 2.54 with sigma of 0.04
 I301-Zn31 \\sim I401-Zn41
 with sigma of 0.02
 I305-I306 \\sim I405-I406
 with sigma of 0.04
 C829-C830 \\sim C830-C825 \\sim C825-C826 \\sim C826-C827 \\sim C827-C828
\\sim C828-C829
 with sigma of 0.02
 I303-Zn32 \\sim I403-Zn42
 with sigma of 0.02
 C829-C827 \\sim C825-C827 \\sim C830-C828 \\sim C830-C826 \\sim C826-C828
\\sim C829-C825
 with sigma of 0.04
 I304-Zn32 \\sim I404-Zn42
 with sigma of 0.02
 I306-N312 \\sim I406-N312
 with sigma of 0.04
 I302-N301 \\sim I402-N301
 with sigma of 0.04
 I305-Zn33 \\sim I405-Zn43
 with sigma of 0.02
 I302-Zn31 \\sim I402-Zn41
 with sigma of 0.02
 I306-Zn33 \\sim I406-Zn43
 with sigma of 0.02
 Zn32-N306 \\sim Zn42-N306
 with sigma of 0.02
 Zn31-N301 \\sim Zn41-N301
 with sigma of 0.02
 I305-N312 \\sim I405-N312
 with sigma of 0.04
 Zn32-N307 \\sim Zn42-N307
 with sigma of 0.02
 I301-I302 \\sim I401-I402
 with sigma of 0.04
 I301-N301 \\sim I401-N301
 with sigma of 0.04
 Zn33-N312 \\sim Zn43-N312
 with sigma of 0.02
 I303-I304 \\sim I403-I404
 with sigma of 0.04
 I304-N307 \\sim I404-N307
 with sigma of 0.04
 I303-N307 \\sim I403-N307
 with sigma of 0.04
 I303-N306 \\sim I403-N306
 with sigma of 0.04
 I304-N306 \\sim I404-N306
 with sigma of 0.04
 C808-C809 \\sim C809-C810 \\sim C810-C811 \\sim C811-C812 \\sim C812-C807
\\sim C807-C808
 with sigma of 0.02
 C808-C812 \\sim C810-C812 \\sim C809-C807 \\sim C809-C811 \\sim C811-C807
\\sim C808-C810
 with sigma of 0.04
 C806-C805 \\sim C805-C804 \\sim C804-C803 \\sim C803-C802 \\sim C802-C801
\\sim C801-C806
 with sigma of 0.02
 C806-C802 \\sim C804-C802 \\sim C805-C801 \\sim C805-C803 \\sim C803-C801
\\sim C806-C804
 with sigma of 0.04
 C819-C824 \\sim C824-C823 \\sim C823-C822 \\sim C822-C821 \\sim C821-C820
\\sim C820-C819
 with sigma of 0.02
 C819-C821 \\sim C823-C821 \\sim C824-C820 \\sim C824-C822 \\sim C822-C820
\\sim C819-C823
 with sigma of 0.04
 C813-C818 \\sim C818-C817 \\sim C817-C816 \\sim C816-C815 \\sim C815-C814
\\sim C814-C813
 with sigma of 0.02
 C813-C815 \\sim C817-C815 \\sim C818-C814 \\sim C818-C816 \\sim C816-C814
\\sim C813-C817
 with sigma of 0.04
3. Uiso/Uaniso restraints and constraints
C829 \\sim C830 \\sim C825 \\sim C826 \\sim C827 \\sim C828: within 2A with
sigma of 0.04 and sigma for terminal atoms of 0.08 within 2A
C808 \\sim C809 \\sim C810 \\sim C811 \\sim C812 \\sim C807: within 2A with
sigma of 0.04 and sigma for terminal atoms of 0.08 within 2A
C806 \\sim C805 \\sim C804 \\sim C803 \\sim C802 \\sim C801: within 2A with
sigma of 0.04 and sigma for terminal atoms of 0.08 within 2A
C819 \\sim C824 \\sim C823 \\sim C822 \\sim C821 \\sim C820: within 2A with
sigma of 0.04 and sigma for terminal atoms of 0.08 within 2A
C813 \\sim C818 \\sim C817 \\sim C816 \\sim C815 \\sim C814: within 2A with
sigma of 0.04 and sigma for terminal atoms of 0.08 within 2A
4. Rigid body (RIGU) restrains
 C829, C830, C825, C826, C827, C828
 with sigma for 1-2 distances of 0.004 and sigma for 1-3 distances of 0.004
 C808, C809, C810, C811, C812, C807
 with sigma for 1-2 distances of 0.004 and sigma for 1-3 distances of 0.004
 C806, C805, C804, C803, C802, C801
 with sigma for 1-2 distances of 0.004 and sigma for 1-3 distances of 0.004
 C819, C824, C823, C822, C821, C820
 with sigma for 1-2 distances of 0.004 and sigma for 1-3 distances of 0.004
 C813, C818, C817, C816, C815, C814
 with sigma for 1-2 distances of 0.004 and sigma for 1-3 distances of 0.004
5. Others
 Fixed Sof: I303(0.57301) I304(0.57301) I305(0.59909) I306(0.59909)
 Zn32(0.57301) I301(0.41539) I302(0.41539) Zn33(0.59909) Zn31(0.41539)
 I402(0.53797) Zn41(0.53797) I401(0.53797) I405(0.37368) Zn43(0.37368)
 I406(0.37368) I502(0.04661) I501(0.04661) Zn51(0.04661) I505(0.02724)
 Zn53(0.02724) I506(0.02724) I404(0.42699) Zn42(0.42699) I403(0.42699)
 C808(0.35875) H80A(0.35875) H80B(0.35875) C809(0.35875) H80C(0.35875)
 H80D(0.35875) C810(0.35875) H81A(0.35875) H81B(0.35875) C811(0.35875)
 H81C(0.35875) H81D(0.35875) C812(0.35875) H81E(0.35875) H81F(0.35875)
 C807(0.35875) H80E(0.35875) H80F(0.35875) C806(0.37602) H80G(0.37602)
 H80H(0.37602) C805(0.37602) H80I(0.37602) H80J(0.37602) C804(0.37602)
 H80K(0.37602) H80L(0.37602) C803(0.37602) H80M(0.37602) H80N(0.37602)
 C802(0.37602) H80O(0.37602) H80P(0.37602) C801(0.37602) H80Q(0.37602)
 H80R(0.37602) C832(0.32563) H83C(0.32563) H83D(0.32563) C831(0.32563)
 H83E(0.32563) H83F(0.32563) C833(0.32563) H83G(0.32563) H83H(0.32563)
 C819(0.30334) H81G(0.30334) H81H(0.30334) C824(0.30334) H82A(0.30334)
 H82B(0.30334) C823(0.30334) H82C(0.30334) H82D(0.30334) C822(0.30334)
 H82E(0.30334) H82F(0.30334) C821(0.30334) H82G(0.30334) H82H(0.30334)
 C820(0.30334) H82I(0.30334) H82J(0.30334) C813(0.25808) H81I(0.25808)
 H81J(0.25808) C818(0.25808) H81K(0.25808) H81L(0.25808) C817(0.25808)
 H81M(0.25808) H81N(0.25808) C816(0.25808) H81O(0.25808) H81P(0.25808)
 C815(0.25808) H81Q(0.25808) H81R(0.25808) C814(0.25808) H81S(0.25808)
 H81T(0.25808) C829(0.2682) H82K(0.2682) H82L(0.2682) C830(0.2682) H83A(0.2682)
 H83B(0.2682) C825(0.2682) H82M(0.2682) H82N(0.2682) C826(0.2682) H82O(0.2682)
 H82P(0.2682) C827(0.2682) H82Q(0.2682) H82R(0.2682) C828(0.2682) H82S(0.2682)
 H82T(0.2682)
 Fixed Uiso: I502(0.08) I501(0.08) Zn51(0.08) I505(0.08) Zn53(0.08) I506(0.08)
6.a Secondary CH2 refined with riding coordinates:
 C808(H80A,H80B), C809(H80C,H80D), C810(H81A,H81B), C811(H81C,H81D), C812(H81E,
 H81F), C807(H80E,H80F), C806(H80G,H80H), C805(H80I,H80J), C804(H80K,H80L),
 C803(H80M,H80N), C802(H80O,H80P), C801(H80Q,H80R), C832(H83C,H83D), C831(H83E,
 H83F), C833(H83G,H83H), C819(H81G,H81H), C824(H82A,H82B), C823(H82C,H82D),
 C822(H82E,H82F), C821(H82G,H82H), C820(H82I,H82J), C813(H81I,H81J), C818(H81K,
 H81L), C817(H81M,H81N), C816(H81O,H81P), C815(H81Q,H81R), C814(H81S,H81T),
 C829(H82K,H82L), C830(H83A,H83B), C825(H82M,H82N), C826(H82O,H82P), C827(H82Q,
 H82R), C828(H82S,H82T)
6.b Aromatic/amide H refined with riding coordinates:
 C317(H317), C318(H318), C313(H313), C315(H315), C335(H335), C314(H314),
 C312(H312), C322(H322), C323(H323), C336(H336), C333(H333), C311(H311),
 C331(H331), C332(H332), C330(H330), C320(H320), C304(H304), C319(H319),
 C310(H310), C328(H328), C305(H305), C329(H329), C301(H301), C302(H302)
;
_olex2_date_sample_data_collection 2022-07-28
_olex2_date_sample_submission 2022-07-28
_olex2_submission_original_sample_id 4_1_24b
_olex2_submission_special_instructions 'No special instructions were received'
_oxdiff_exptl_absorpt_empirical_details
;
Empirical correction (ABSPACK) includes:
- Absorption correction using spherical harmonics
- Frame scaling
- Detector area scaling
- B-factor correction
;
_oxdiff_exptl_absorpt_empirical_full_max 3.252
_oxdiff_exptl_absorpt_empirical_full_min 0.592

loop_
_space_group_symop_operation_xyz
'x, y, z'
'-x, y, -z+1/2'
'x+1/2, y+1/2, z'
'-x+1/2, y+1/2, -z+1/2'
'-x, -y, -z'
'x, -y, z-1/2'
'-x+1/2, -y+1/2, -z'
'x+1/2, -y+1/2, z-1/2'

loop_
_atom_site_label
_atom_site_type_symbol
_atom_site_fract_x
_atom_site_fract_y
_atom_site_fract_z
_atom_site_U_iso_or_equiv
_atom_site_adp_type
_atom_site_occupancy
_atom_site_site_symmetry_order
_atom_site_calc_flag
_atom_site_refinement_flags_posn
_atom_site_refinement_flags_adp
_atom_site_refinement_flags_occupancy
_atom_site_disorder_assembly
_atom_site_disorder_group
I303 I 0.38380(5) 0.26231(12) 0.44773(8) 0.0541(3) Uani 0.573 1 d D . P A 8
I304 I 0.47354(6) 0.34417(13) 0.35967(6) 0.0583(4) Uani 0.573 1 d D . P A 8
I305 I 0.11803(12) 0.2619(2) 0.07569(18) 0.250(3) Uani 0.5991 1 d D . P B 1
I306 I 0.15745(13) 0.4362(4) -0.03133(16) 0.234(3) Uani 0.5991 1 d D . P B 1
Zn32 Zn 0.42000(11) 0.3739(2) 0.40661(12) 0.0424(9) Uani 0.573 1 d D . P A 8
I301 I 0.37385(11) 0.8447(2) 0.80696(14) 0.0897(7) Uani 0.4154 1 d D . P C 1
I302 I 0.26887(14) 0.7704(3) 0.7028(2) 0.1119(11) Uani 0.4154 1 d D . P C 1
Zn33 Zn 0.13308(19) 0.4095(4) 0.0430(2) 0.141(4) Uani 0.5991 1 d D . P B 1
Zn31 Zn 0.3294(2) 0.8639(6) 0.7295(2) 0.0732(14) Uani 0.4154 1 d D . P C 1
N308 N 0.28067(17) 0.5510(4) 0.2243(2) 0.0613(16) Uani 1 1 d . . . . .
N306 N 0.43999(18) 0.4749(4) 0.4528(2) 0.0583(15) Uani 1 1 d D . . . .
N309 N 0.31671(18) 0.6783(4) 0.2510(2) 0.0633(16) Uani 1 1 d . . . . .
N310 N 0.26668(18) 0.6878(4) 0.1849(2) 0.0629(16) Uani 1 1 d . . . . .
N307 N 0.37811(18) 0.4497(4) 0.3620(2) 0.0619(16) Uani 1 1 d D . . . .
N303 N 0.4677(2) 0.8574(4) 0.5814(2) 0.0671(17) Uani 1 1 d . . . . .
N302 N 0.4338(2) 0.7241(4) 0.5603(2) 0.0625(16) Uani 1 1 d . . . . .
N305 N 0.5855(2) 1.0112(5) 0.5411(3) 0.078(2) Uani 1 1 d . . . . .
N304 N 0.48637(19) 0.7675(4) 0.5234(2) 0.0640(16) Uani 1 1 d . . . . .
N312 N 0.1754(2) 0.4707(4) 0.0910(3) 0.081(2) Uani 1 1 d D . . . .
C308 C 0.4581(2) 0.7113(5) 0.5312(3) 0.0615(19) Uani 1 1 d . . . . .
C316 C 0.4536(2) 0.6273(5) 0.5046(3) 0.0622(19) Uani 1 1 d . . . . .
C309 C 0.5229(2) 0.9011(5) 0.5463(3) 0.065(2) Uani 1 1 d . . . . .
N311 N 0.3126(3) 1.0011(5) 0.2196(3) 0.091(2) Uani 1 1 d . . . . .
C325 C 0.2948(2) 0.7219(4) 0.2171(3) 0.0605(18) Uani 1 1 d . . . . .
C317 C 0.4758(2) 0.6086(5) 0.4712(3) 0.0590(18) Uani 1 1 d . . . . .
H317 H 0.495837 0.648231 0.465590 0.071 Uiso 1 1 calc R U . . .
C318 C 0.4685(2) 0.5320(5) 0.4464(3) 0.0579(17) Uani 1 1 d . . . . .
H318 H 0.484200 0.518703 0.423958 0.069 Uiso 1 1 calc R U . . .
C324 C 0.3083(2) 0.5928(4) 0.2534(3) 0.0597(18) Uani 1 1 d . . . . .
C307 C 0.4898(2) 0.8383(5) 0.5503(3) 0.0629(19) Uani 1 1 d . . . . .
C327 C 0.3004(2) 0.8198(5) 0.2167(3) 0.068(2) Uani 1 1 d . . . . .
C326 C 0.2618(2) 0.6005(4) 0.1897(3) 0.0588(18) Uani 1 1 d . . . . .
C321 C 0.3312(2) 0.5428(4) 0.2918(3) 0.0594(18) Uani 1 1 d . . . . .
N301 N 0.3609(3) 0.8477(5) 0.6761(3) 0.096(3) Uani 1 1 d D . . . .
C306 C 0.4397(2) 0.7978(5) 0.5851(3) 0.065(2) Uani 1 1 d . . . . .
C313 C 0.5373(3) 0.9071(5) 0.5080(3) 0.073(2) Uani 1 1 d . . . . .
H313 H 0.526295 0.872760 0.481922 0.087 Uiso 1 1 calc R U . . .
C315 C 0.4251(3) 0.5656(5) 0.5124(3) 0.069(2) Uani 1 1 d . . . . .
H315 H 0.409740 0.575121 0.535646 0.083 Uiso 1 1 calc R U . . .
C303 C 0.4127(3) 0.8148(5) 0.6167(3) 0.070(2) Uani 1 1 d . . . . .
C334 C 0.2315(2) 0.5554(5) 0.1546(3) 0.0633(19) Uani 1 1 d . . . . .
C335 C 0.2076(3) 0.6018(5) 0.1209(3) 0.075(2) Uani 1 1 d . . . . .
H335 H 0.209947 0.664058 0.118545 0.090 Uiso 1 1 calc R U . . .
C314 C 0.4201(3) 0.4908(5) 0.4856(3) 0.067(2) Uani 1 1 d . . . . .
H314 H 0.401069 0.448478 0.491184 0.081 Uiso 1 1 calc R U . . .
C312 C 0.5688(3) 0.9646(5) 0.5062(3) 0.074(2) Uani 1 1 d . . . . .
H312 H 0.578381 0.969715 0.478140 0.089 Uiso 1 1 calc R U . . .
C322 C 0.3264(3) 0.4533(5) 0.2973(3) 0.073(2) Uani 1 1 d . . . . .
H322 H 0.306207 0.422475 0.277233 0.088 Uiso 1 1 calc R U . . .
C323 C 0.3510(3) 0.4080(5) 0.3321(3) 0.076(2) Uani 1 1 d . . . . .
H323 H 0.348320 0.345824 0.334459 0.092 Uiso 1 1 calc R U . . .
C336 C 0.1799(3) 0.5556(5) 0.0902(3) 0.083(3) Uani 1 1 d . . . . .
H336 H 0.162987 0.588174 0.067150 0.100 Uiso 1 1 calc R U . . .
C333 C 0.2266(3) 0.4655(5) 0.1567(4) 0.084(3) Uani 1 1 d . . . . .
H333 H 0.242611 0.431561 0.179966 0.101 Uiso 1 1 calc R U . . .
C311 C 0.5714(3) 1.0046(8) 0.5791(4) 0.104(4) Uani 1 1 d . . . . .
H311 H 0.582981 1.039691 0.604675 0.124 Uiso 1 1 calc R U . D 4
C331 C 0.2807(3) 0.8749(6) 0.1835(4) 0.097(3) Uani 1 1 d . . . . .
H331 H 0.262630 0.850666 0.158451 0.116 Uiso 1 1 calc R U . . .
C332 C 0.1981(3) 0.4255(5) 0.1244(4) 0.097(4) Uani 1 1 d . . . . .
H332 H 0.194543 0.363416 0.126037 0.116 Uiso 1 1 calc R U . . .
C330 C 0.2868(3) 0.9645(7) 0.1859(5) 0.108(4) Uani 1 1 d . . . . .
H330 H 0.272143 1.001386 0.162883 0.129 Uiso 1 1 calc R U . . .
C320 C 0.3580(3) 0.5844(5) 0.3261(3) 0.085(3) Uani 1 1 d . . . . .
H320 H 0.360352 0.646959 0.326369 0.102 Uiso 1 1 calc R U . . .
C304 C 0.3792(4) 0.7674(7) 0.6141(4) 0.096(3) Uani 1 1 d . . . . .
H304 H 0.373710 0.720881 0.592336 0.115 Uiso 1 1 calc R U . . .
C319 C 0.3805(3) 0.5358(5) 0.3588(3) 0.088(3) Uani 1 1 d . . . . .
H319 H 0.399404 0.565734 0.380961 0.106 Uiso 1 1 calc R U . . .
C310 C 0.5405(3) 0.9490(7) 0.5841(4) 0.095(3) Uani 1 1 d . . . . .
H310 H 0.531630 0.944083 0.612567 0.114 Uiso 1 1 calc R U . . .
C328 C 0.3254(4) 0.8588(6) 0.2515(4) 0.106(4) Uani 1 1 d . . . . .
H328 H 0.339129 0.823903 0.275982 0.127 Uiso 1 1 calc R U . . .
C305 C 0.3528(4) 0.7857(7) 0.6426(5) 0.105(4) Uani 1 1 d . . . . .
H305 H 0.328459 0.754301 0.638852 0.126 Uiso 1 1 calc R U . . .
C329 C 0.3312(5) 0.9496(7) 0.2516(4) 0.118(5) Uani 1 1 d . . . . .
H329 H 0.349504 0.975136 0.276055 0.141 Uiso 1 1 calc R U . . .
C301 C 0.3939(4) 0.8939(9) 0.6788(5) 0.115(4) Uani 1 1 d . . . . .
H301 H 0.399469 0.939113 0.701283 0.138 Uiso 1 1 calc R U . . .
C302 C 0.4202(4) 0.8785(8) 0.6505(4) 0.107(4) Uani 1 1 d . . . . .
H302 H 0.443905 0.912003 0.653904 0.128 Uiso 1 1 calc R U . . .
I402 I 0.25603(13) 0.7833(3) 0.6833(2) 0.188(3) Uani 0.538 1 d D . P C 2
Zn41 Zn 0.3185(2) 0.8634(5) 0.7175(2) 0.118(3) Uani 0.538 1 d D . P C 2
I401 I 0.35756(16) 0.8290(2) 0.79658(13) 0.193(2) Uani 0.538 1 d D . P C 2
I405 I 0.12028(6) 0.26050(15) 0.07067(9) 0.0666(6) Uani 0.3737 1 d D . P B 2
Zn43 Zn 0.13639(17) 0.4095(4) 0.03861(19) 0.0510(13) Uani 0.3737 1 d D . P B 2
I406 I 0.16050(9) 0.4470(2) -0.03475(9) 0.0746(7) Uani 0.3737 1 d D . P B 2
I502 I 0.2402(4) 0.8125(11) 0.6433(5) 0.080 Uiso 0.0466 1 d . U P C 3
I501 I 0.3216(4) 0.7947(10) 0.7732(5) 0.080 Uiso 0.0466 1 d . U P C 3
Zn51 Zn 0.3007(10) 0.867(2) 0.6896(11) 0.080 Uiso 0.0466 1 d . U P C 3
I505 I 0.1178(9) 0.246(2) 0.1031(11) 0.080 Uiso 0.0272 1 d . U P B 3
Zn53 Zn 0.125(3) 0.399(6) 0.070(2) 0.080 Uiso 0.0272 1 d . U P B 3
I506 I 0.1454(12) 0.416(2) -0.0095(14) 0.080 Uiso 0.0272 1 d . U P B 3
I404 I 0.47720(16) 0.3486(4) 0.36301(18) 0.144(2) Uani 0.427 1 d D . P A 9
Zn42 Zn 0.4212(2) 0.3785(5) 0.4043(3) 0.100(3) Uani 0.427 1 d D . P A 9
I403 I 0.38191(15) 0.2664(3) 0.44057(17) 0.131(2) Uani 0.427 1 d D . P A 9
C808 C 0.4173(7) 0.2867(16) 0.5896(9) 0.105(7) Uani 0.3588 1 d D U P . .
H80A H 0.423988 0.315232 0.561939 0.127 Uiso 0.3588 1 calc R U P . .
H80B H 0.432180 0.316836 0.617101 0.127 Uiso 0.3588 1 calc R U P . .
C809 C 0.4283(8) 0.1894(17) 0.5905(8) 0.109(7) Uani 0.3588 1 d D U P . .
H80C H 0.457318 0.184195 0.593088 0.131 Uiso 0.3588 1 calc R U P . .
H80D H 0.415795 0.162149 0.561038 0.131 Uiso 0.3588 1 calc R U P . .
C810 C 0.4156(8) 0.1383(19) 0.6298(11) 0.123(9) Uani 0.3588 1 d D U P . .
H81A H 0.421059 0.074677 0.626079 0.148 Uiso 0.3588 1 calc R U P . .
H81B H 0.431837 0.158036 0.659172 0.148 Uiso 0.3588 1 calc R U P . .
C811 C 0.3722(8) 0.1497(16) 0.6323(12) 0.116(8) Uani 0.3588 1 d D U P . .
H81C H 0.366750 0.122959 0.661066 0.139 Uiso 0.3588 1 calc R U P . .
H81D H 0.355701 0.119160 0.606092 0.139 Uiso 0.3588 1 calc R U P . .
C812 C 0.3616(8) 0.2481(16) 0.6312(8) 0.095(7) Uani 0.3588 1 d D U P . .
H81E H 0.332851 0.254786 0.630456 0.114 Uiso 0.3588 1 calc R U P . .
H81F H 0.375788 0.277004 0.659419 0.114 Uiso 0.3588 1 calc R U P . .
C807 C 0.3727(7) 0.294(2) 0.5891(9) 0.109(7) Uani 0.3588 1 d D U P . .
H80E H 0.364989 0.356748 0.588941 0.131 Uiso 0.3588 1 calc R U P . .
H80F H 0.358052 0.265912 0.560818 0.131 Uiso 0.3588 1 calc R U P . .
C806 C 0.4653(9) 0.7167(16) 0.3475(7) 0.114(7) Uani 0.376 1 d D U P . .
H80G H 0.488303 0.691688 0.368710 0.136 Uiso 0.376 1 calc R U P . .
H80H H 0.440903 0.694505 0.357073 0.136 Uiso 0.376 1 calc R U P . .
C805 C 0.4663(10) 0.686(2) 0.2986(8) 0.133(9) Uani 0.376 1 d D U P . .
H80I H 0.462659 0.621472 0.296750 0.159 Uiso 0.376 1 calc R U P . .
H80J H 0.492575 0.700082 0.291123 0.159 Uiso 0.376 1 calc R U P . .
C804 C 0.4343(9) 0.730(2) 0.2633(9) 0.135(10) Uani 0.376 1 d D U P . .
H80K H 0.407810 0.712565 0.268787 0.162 Uiso 0.376 1 calc R U P . .
H80L H 0.436813 0.710976 0.231998 0.162 Uiso 0.376 1 calc R U P . .
C803 C 0.4383(10) 0.8317(19) 0.2667(7) 0.135(9) Uani 0.376 1 d D U P . .
H80M H 0.464745 0.850247 0.261251 0.162 Uiso 0.376 1 calc R U P . .
H80N H 0.417913 0.860403 0.243458 0.162 Uiso 0.376 1 calc R U P . .
C802 C 0.4330(9) 0.8586(19) 0.3153(8) 0.130(9) Uani 0.376 1 d D U P . .
H80O H 0.407070 0.837591 0.321015 0.156 Uiso 0.376 1 calc R U P . .
H80P H 0.433673 0.923813 0.318101 0.156 Uiso 0.376 1 calc R U P . .
C801 C 0.4664(7) 0.8180(16) 0.3508(7) 0.103(7) Uani 0.376 1 d D U P . .
H80Q H 0.463444 0.836532 0.382032 0.124 Uiso 0.376 1 calc R U P . .
H80R H 0.492327 0.839756 0.345157 0.124 Uiso 0.376 1 calc R U P . .
C832 C 0.2365(10) 0.310(2) 0.4634(9) 0.087(8) Uani 0.3256 1 d . . P . .
H83C H 0.214078 0.339054 0.443246 0.104 Uiso 0.3256 1 calc R U P . .
H83D H 0.261466 0.333805 0.456171 0.104 Uiso 0.3256 1 calc R U P . .
C831 C 0.2348(10) 0.216(3) 0.4558(10) 0.096(10) Uani 0.3256 1 d . . P . .
H83E H 0.208797 0.193636 0.460619 0.115 Uiso 0.3256 1 calc R U P . .
H83F H 0.237302 0.203770 0.423649 0.115 Uiso 0.3256 1 calc R U P . .
C833 C 0.2345(11) 0.328(3) 0.5138(11) 0.117(14) Uani 0.3256 1 d . . P . .
H83G H 0.236545 0.392185 0.519658 0.140 Uiso 0.3256 1 calc R U P . .
H83H H 0.208499 0.307801 0.520102 0.140 Uiso 0.3256 1 calc R U P . .
C819 C 0.3734(11) 0.417(3) 0.2007(10) 0.115(11) Uani 0.3033 1 d D U P E 1
H81G H 0.377202 0.353981 0.193613 0.138 Uiso 0.3033 1 calc R U P E 1
H81H H 0.348638 0.421685 0.213170 0.138 Uiso 0.3033 1 calc R U P E 1
C824 C 0.4079(9) 0.446(3) 0.2377(8) 0.114(10) Uani 0.3033 1 d D U P E 1
H82A H 0.411899 0.402110 0.262669 0.137 Uiso 0.3033 1 calc R U P E 1
H82B H 0.400842 0.503134 0.250844 0.137 Uiso 0.3033 1 calc R U P E 1
C823 C 0.4467(8) 0.458(4) 0.2200(11) 0.126(11) Uani 0.3033 1 d D U P E 1
H82C H 0.457060 0.399625 0.213320 0.151 Uiso 0.3033 1 calc R U P E 1
H82D H 0.466461 0.486633 0.244136 0.151 Uiso 0.3033 1 calc R U P E 1
C822 C 0.4412(11) 0.515(3) 0.1764(11) 0.124(11) Uani 0.3033 1 d D U P E 1
H82E H 0.435335 0.576615 0.184309 0.149 Uiso 0.3033 1 calc R U P E 1
H82F H 0.466207 0.515527 0.164208 0.149 Uiso 0.3033 1 calc R U P E 1
C821 C 0.4079(10) 0.481(3) 0.1393(8) 0.118(9) Uani 0.3033 1 d D U P E 1
H82G H 0.415796 0.423730 0.127879 0.141 Uiso 0.3033 1 calc R U P E 1
H82H H 0.403968 0.523261 0.113234 0.141 Uiso 0.3033 1 calc R U P E 1
C820 C 0.3687(8) 0.470(2) 0.1563(9) 0.108(8) Uani 0.3033 1 d D U P E 1
H82I H 0.357826 0.528853 0.161304 0.129 Uiso 0.3033 1 calc R U P E 1
H82J H 0.349589 0.439430 0.132289 0.129 Uiso 0.3033 1 calc R U P E 1
C813 C 0.3152(9) 0.519(2) 0.4623(13) 0.122(11) Uani 0.2581 1 d D U P . .
H81I H 0.339759 0.548824 0.457577 0.146 Uiso 0.2581 1 calc R U P . .
H81J H 0.316135 0.457278 0.451300 0.146 Uiso 0.2581 1 calc R U P . .
C818 C 0.3139(11) 0.518(2) 0.5139(12) 0.127(11) Uani 0.2581 1 d D U P . .
H81K H 0.291466 0.480529 0.519321 0.153 Uiso 0.2581 1 calc R U P . .
H81L H 0.338623 0.491347 0.530836 0.153 Uiso 0.2581 1 calc R U P . .
C817 C 0.3091(11) 0.611(3) 0.5318(13) 0.147(13) Uani 0.2581 1 d D U P . .
H81M H 0.307176 0.608631 0.564803 0.176 Uiso 0.2581 1 calc R U P . .
H81N H 0.332509 0.647244 0.528780 0.176 Uiso 0.2581 1 calc R U P . .
C816 C 0.2717(10) 0.654(3) 0.5047(15) 0.147(13) Uani 0.2581 1 d D U P . .
H81O H 0.269355 0.715215 0.515986 0.176 Uiso 0.2581 1 calc R U P . .
H81P H 0.248185 0.620555 0.509753 0.176 Uiso 0.2581 1 calc R U P . .
C815 C 0.2730(11) 0.657(2) 0.4533(14) 0.142(12) Uani 0.2581 1 d D U P . .
H81Q H 0.247708 0.680921 0.436556 0.170 Uiso 0.2581 1 calc R U P . .
H81R H 0.294506 0.696716 0.448050 0.170 Uiso 0.2581 1 calc R U P . .
C814 C 0.2797(10) 0.566(3) 0.4337(12) 0.131(11) Uani 0.2581 1 d D U P . .
H81S H 0.255745 0.528991 0.432881 0.158 Uiso 0.2581 1 calc R U P . .
H81T H 0.284253 0.572329 0.401743 0.158 Uiso 0.2581 1 calc R U P . .
C829 C 0.4518(9) 0.485(3) 0.201(2) 0.132(12) Uani 0.2682 1 d D U P F 2
H82K H 0.477812 0.484319 0.191438 0.158 Uiso 0.2682 1 calc R U P F 2
H82L H 0.454541 0.520690 0.229988 0.158 Uiso 0.2682 1 calc R U P F 2
C830 C 0.4392(10) 0.390(2) 0.2108(17) 0.122(11) Uani 0.2682 1 d D U P F 2
H83A H 0.437436 0.354246 0.182566 0.147 Uiso 0.2682 1 calc R U P F 2
H83B H 0.459181 0.362972 0.235102 0.147 Uiso 0.2682 1 calc R U P F 2
C825 C 0.3987(11) 0.392(2) 0.2261(14) 0.106(10) Uani 0.2682 1 d D U P F 2
H82M H 0.401318 0.422932 0.255972 0.128 Uiso 0.2682 1 calc R U P F 2
H82N H 0.390076 0.330619 0.230477 0.128 Uiso 0.2682 1 calc R U P F 2
C826 C 0.3672(9) 0.439(2) 0.1905(18) 0.111(11) Uani 0.2682 1 d D U P F 2
H82O H 0.362560 0.404484 0.161568 0.133 Uiso 0.2682 1 calc R U P F 2
H82P H 0.341978 0.441761 0.202145 0.133 Uiso 0.2682 1 calc R U P F 2
C827 C 0.3806(11) 0.533(2) 0.1809(17) 0.132(11) Uani 0.2682 1 d D U P F 2
H82Q H 0.383746 0.568785 0.209284 0.158 Uiso 0.2682 1 calc R U P F 2
H82R H 0.360407 0.561523 0.157296 0.158 Uiso 0.2682 1 calc R U P F 2
C828 C 0.4205(13) 0.528(3) 0.1637(19) 0.142(13) Uani 0.2682 1 d D U P F 2
H82S H 0.417296 0.491427 0.135401 0.171 Uiso 0.2682 1 calc R U P F 2
H82T H 0.429062 0.587485 0.156484 0.171 Uiso 0.2682 1 calc R U P F 2

loop_
_atom_site_aniso_label
_atom_site_aniso_U_11
_atom_site_aniso_U_22
_atom_site_aniso_U_33
_atom_site_aniso_U_23
_atom_site_aniso_U_13
_atom_site_aniso_U_12
I303 0.0637(7) 0.0300(6) 0.0649(6) 0.0046(4) 0.0019(5) -0.0042(5)
I304 0.0577(7) 0.0596(8) 0.0545(6) 0.0049(6) 0.0017(5) 0.0138(6)
I305 0.207(3) 0.0619(18) 0.387(6) -0.010(2) -0.203(3) -0.0008(16)
I306 0.117(3) 0.331(6) 0.219(4) -0.165(4) -0.061(2) 0.065(3)
Zn32 0.0466(18) 0.0255(16) 0.0496(16) 0.0021(12) -0.0057(15) 0.0022(12)
I301 0.1266(14) 0.0448(9) 0.0907(13) 0.0094(8) 0.0014(10) 0.0103(9)
I302 0.1003(15) 0.0558(13) 0.183(3) -0.0447(14) 0.0353(15) -0.0199(10)
Zn33 0.096(4) 0.084(4) 0.201(7) -0.057(5) -0.085(5) 0.032(3)
Zn31 0.081(2) 0.0313(19) 0.102(3) -0.0051(18) 0.002(2) 0.0040(13)
N308 0.052(3) 0.038(3) 0.082(4) 0.000(3) -0.020(3) 0.001(2)
N306 0.057(3) 0.044(3) 0.065(3) -0.001(3) -0.013(3) -0.004(3)
N309 0.061(3) 0.036(3) 0.084(4) -0.006(3) -0.010(3) -0.001(2)
N310 0.061(3) 0.034(3) 0.083(4) 0.002(3) -0.016(3) 0.006(2)
N307 0.059(3) 0.041(3) 0.075(4) -0.001(3) -0.018(3) -0.001(2)
N303 0.064(4) 0.045(3) 0.081(4) 0.000(3) -0.019(3) 0.001(3)
N302 0.065(4) 0.047(3) 0.068(4) 0.001(3) -0.010(3) 0.002(3)
N305 0.065(4) 0.058(4) 0.098(5) 0.007(4) -0.023(4) -0.007(3)
N304 0.061(3) 0.049(3) 0.071(4) -0.002(3) -0.018(3) -0.006(3)
N312 0.072(4) 0.049(4) 0.104(5) -0.009(3) -0.035(4) 0.007(3)
C308 0.063(4) 0.045(4) 0.068(4) -0.002(3) -0.013(4) -0.004(3)
C316 0.059(4) 0.047(4) 0.070(4) -0.001(3) -0.014(4) -0.001(3)
C309 0.056(4) 0.037(3) 0.087(5) -0.005(3) -0.022(4) 0.000(3)
N311 0.118(7) 0.038(3) 0.118(6) 0.004(4) 0.024(5) -0.009(4)
C325 0.055(4) 0.035(3) 0.085(5) 0.000(3) -0.007(3) 0.002(3)
C317 0.053(4) 0.047(4) 0.067(4) 0.001(3) -0.014(3) -0.004(3)
C318 0.059(4) 0.044(4) 0.063(4) 0.002(3) -0.011(3) 0.000(3)
C324 0.054(4) 0.036(3) 0.081(5) -0.003(3) -0.010(3) 0.002(3)
C307 0.065(4) 0.044(4) 0.070(4) -0.003(3) -0.015(4) -0.001(3)
C327 0.071(5) 0.039(4) 0.088(5) 0.005(4) 0.000(4) -0.003(3)
C326 0.053(4) 0.033(3) 0.081(5) 0.000(3) -0.013(3) 0.001(3)
C321 0.052(4) 0.039(3) 0.076(4) -0.005(3) -0.016(3) 0.003(3)
N301 0.138(8) 0.043(4) 0.115(6) -0.003(4) 0.044(6) 0.011(4)
C306 0.065(4) 0.052(4) 0.070(4) -0.001(3) -0.015(4) 0.005(3)
C313 0.074(5) 0.050(4) 0.083(6) -0.003(4) -0.013(4) -0.008(4)
C315 0.079(5) 0.057(4) 0.070(5) -0.003(4) 0.007(4) -0.009(4)
C303 0.077(5) 0.046(4) 0.082(5) 0.000(4) 0.001(4) 0.007(4)
C334 0.055(4) 0.041(3) 0.083(5) -0.001(3) -0.018(4) 0.006(3)
C335 0.075(5) 0.045(4) 0.090(5) -0.009(4) -0.023(4) 0.012(4)
C314 0.071(5) 0.050(4) 0.079(5) -0.005(4) 0.008(4) -0.012(3)
C312 0.071(5) 0.046(4) 0.092(6) 0.002(4) -0.020(4) -0.008(4)
C322 0.075(5) 0.043(4) 0.087(5) 0.000(4) -0.027(4) -0.005(3)
C323 0.086(5) 0.041(4) 0.086(5) 0.001(4) -0.026(4) -0.004(4)
C336 0.080(5) 0.045(4) 0.104(6) -0.008(4) -0.040(5) 0.016(4)
C333 0.072(5) 0.037(4) 0.122(7) -0.001(4) -0.040(5) 0.001(3)
C311 0.093(7) 0.103(8) 0.104(8) -0.035(6) -0.012(6) -0.044(6)
C331 0.089(6) 0.044(4) 0.139(9) 0.014(5) -0.028(6) 0.000(4)
C332 0.081(6) 0.042(4) 0.138(8) -0.002(5) -0.057(6) 0.007(4)
C330 0.096(7) 0.051(5) 0.168(11) 0.042(7) 0.005(8) 0.011(5)
C320 0.093(6) 0.037(4) 0.103(6) 0.002(4) -0.040(5) -0.004(4)
C304 0.120(9) 0.064(6) 0.107(7) -0.019(5) 0.028(7) -0.015(6)
C319 0.100(6) 0.039(4) 0.099(6) 0.002(4) -0.052(5) -0.002(4)
C310 0.100(7) 0.090(7) 0.085(6) -0.017(5) -0.012(5) -0.037(6)
C328 0.149(10) 0.039(4) 0.111(8) 0.003(5) -0.028(7) -0.015(5)
C305 0.116(9) 0.064(6) 0.145(10) -0.009(6) 0.048(8) -0.011(6)
C329 0.180(13) 0.044(5) 0.114(8) 0.003(5) -0.016(8) -0.021(6)
C301 0.117(9) 0.091(8) 0.145(11) -0.038(8) 0.045(8) -0.030(7)
C302 0.111(8) 0.084(7) 0.124(9) -0.051(7) 0.018(7) -0.015(6)
I402 0.210(4) 0.0657(17) 0.340(7) -0.088(3) 0.189(5) -0.064(3)
Zn41 0.195(7) 0.0344(18) 0.149(5) 0.006(3) 0.097(5) 0.018(4)
I401 0.367(7) 0.091(2) 0.148(3) 0.0586(19) 0.119(3) 0.116(3)
I405 0.0563(10) 0.0277(11) 0.0997(14) -0.0027(9) -0.0289(10) -0.0014(8)
Zn43 0.041(2) 0.035(2) 0.068(3) -0.006(2) -0.014(2) 0.0066(17)
I406 0.0591(15) 0.0957(14) 0.0647(13) -0.0221(12) -0.0002(10) 0.0017(11)
I404 0.147(4) 0.131(4) 0.133(3) -0.010(2) -0.030(2) 0.053(3)
Zn42 0.097(5) 0.064(5) 0.113(6) -0.007(4) -0.048(4) 0.001(4)
I403 0.157(3) 0.0645(19) 0.143(3) 0.0180(15) -0.054(2) -0.0283(16)
C808 0.111(14) 0.150(17) 0.057(12) -0.004(13) 0.017(12) -0.003(15)
C809 0.121(17) 0.148(17) 0.063(12) -0.041(12) 0.031(12) -0.005(14)
C810 0.129(17) 0.123(19) 0.129(19) -0.001(15) 0.051(16) 0.025(15)
C811 0.116(16) 0.122(16) 0.117(19) 0.014(15) 0.038(15) 0.018(15)
C812 0.101(16) 0.117(16) 0.072(12) 0.003(12) 0.026(12) 0.007(13)
C807 0.110(14) 0.143(19) 0.075(13) 0.016(14) 0.019(12) -0.004(14)
C806 0.096(16) 0.139(16) 0.110(13) -0.011(14) 0.031(13) 0.010(15)
C805 0.116(18) 0.16(2) 0.121(15) -0.039(15) 0.014(15) 0.004(17)
C804 0.103(18) 0.19(2) 0.114(15) -0.048(17) 0.011(14) 0.017(18)
C803 0.105(18) 0.19(2) 0.102(13) -0.032(16) -0.008(14) 0.028(18)
C802 0.113(18) 0.17(2) 0.092(13) -0.035(14) -0.026(13) 0.024(16)
C801 0.078(13) 0.135(16) 0.096(13) -0.013(13) 0.013(11) 0.016(14)
C832 0.10(2) 0.10(2) 0.061(14) 0.003(14) 0.018(14) 0.007(17)
C831 0.086(19) 0.14(3) 0.065(15) 0.005(18) 0.034(15) 0.03(2)
C833 0.09(2) 0.19(4) 0.080(19) 0.02(2) 0.025(17) 0.03(2)
C819 0.14(2) 0.13(3) 0.062(14) -0.023(15) -0.009(14) -0.01(2)
C824 0.104(18) 0.16(3) 0.069(14) -0.021(17) 0.001(11) 0.003(19)
C823 0.122(18) 0.16(3) 0.100(17) -0.015(19) 0.030(14) 0.01(2)
C822 0.13(2) 0.14(3) 0.106(18) -0.018(17) 0.028(16) 0.01(2)
C821 0.17(2) 0.10(2) 0.091(16) -0.031(15) 0.028(13) 0.001(19)
C820 0.143(19) 0.10(2) 0.075(14) -0.022(14) -0.005(13) -0.009(17)
C813 0.068(16) 0.12(2) 0.17(2) -0.02(2) 0.000(18) -0.052(15)
C818 0.063(17) 0.14(2) 0.17(2) -0.04(2) -0.006(19) -0.027(17)
C817 0.079(19) 0.15(3) 0.20(3) -0.05(2) -0.02(2) -0.01(2)
C816 0.076(18) 0.15(3) 0.20(3) -0.02(2) -0.02(2) -0.018(18)
C815 0.077(19) 0.13(2) 0.20(3) -0.01(2) 0.00(2) -0.040(17)
C814 0.079(17) 0.12(2) 0.19(3) 0.00(2) 0.005(19) -0.050(18)
C829 0.14(2) 0.11(2) 0.16(3) 0.02(2) 0.09(2) 0.012(19)
C830 0.13(2) 0.11(2) 0.14(3) -0.01(2) 0.05(2) -0.004(18)
C825 0.13(2) 0.09(2) 0.11(2) -0.022(17) 0.039(19) -0.018(17)
C826 0.14(2) 0.082(19) 0.11(3) -0.031(19) 0.04(2) -0.001(17)
C827 0.16(2) 0.092(19) 0.16(3) -0.01(2) 0.06(2) 0.007(18)
C828 0.15(3) 0.12(2) 0.17(3) 0.01(2) 0.06(2) 0.00(2)

loop_
_atom_type_symbol
_atom_type_description
_atom_type_scat_dispersion_real
_atom_type_scat_dispersion_imag
_atom_type_scat_source
C C 0.0181 0.0091 'International Tables Vol C Tables 4.2.6.8 and 6.1.1.4'
H H 0.0000 0.0000 'International Tables Vol C Tables 4.2.6.8 and 6.1.1.4'
I I -0.3257 6.8362 'International Tables Vol C Tables 4.2.6.8 and 6.1.1.4'
N N 0.0311 0.0180 'International Tables Vol C Tables 4.2.6.8 and 6.1.1.4'
Zn Zn -1.5491 0.6778 'International Tables Vol C Tables 4.2.6.8 and 6.1.1.4'

loop_
_exptl_crystal_face_index_h
_exptl_crystal_face_index_k
_exptl_crystal_face_index_l
_exptl_crystal_face_perp_dist
0 0 -1 0.0324
0 0 1 0.0210
-1 -1 1 0.0619
1 1 -1 0.1154
1 0 0 0.0607
-1 0 0 0.0265
2 -2 -1 0.0780
2 0 -1 0.0589
-2 0 1 0.0247
-1 1 1 0.1134
-2 2 -1 0.1102
-1 0 -1 0.0250
1 0 1 0.0422

loop_
_geom_angle_atom_site_label_1
_geom_angle_atom_site_label_2
_geom_angle_atom_site_label_3
_geom_angle
_geom_angle_site_symmetry_1
_geom_angle_site_symmetry_3
_geom_angle_publ_flag
I303 Zn32 I304 127.69(15) . . ?
N306 Zn32 I303 107.8(2) . . ?
N306 Zn32 I304 107.7(2) . . ?
N306 Zn32 N307 96.8(3) . . ?
N307 Zn32 I303 108.9(2) . . ?
N307 Zn32 I304 103.5(2) . . ?
I305 Zn33 I306 126.8(3) . . ?
N305 Zn33 I305 108.4(4) 8_465 . ?
N305 Zn33 I306 106.0(4) 8_465 . ?
N305 Zn33 N312 102.7(4) 8_465 . ?
N312 Zn33 I305 107.6(4) . . ?
N312 Zn33 I306 103.0(4) . . ?
I302 Zn31 I301 123.3(4) . . ?
N311 Zn31 I301 109.8(4) 6_576 . ?
N311 Zn31 I302 107.9(4) 6_576 . ?
N301 Zn31 I301 111.3(4) . . ?
N301 Zn31 I302 101.9(4) . . ?
N301 Zn31 N311 100.0(5) . 6_576 ?
C324 N308 C326 114.9(6) . . ?
C318 N306 Zn32 122.8(6) . . ?
C318 N306 Zn42 120.1(6) . . ?
C314 N306 Zn32 117.9(5) . . ?
C314 N306 C318 118.5(6) . . ?
C314 N306 Zn42 120.4(5) . . ?
C325 N309 C324 115.2(6) . . ?
C325 N310 C326 113.1(6) . . ?
C323 N307 Zn32 118.6(5) . . ?
C323 N307 Zn42 119.9(5) . . ?
C319 N307 Zn32 122.8(5) . . ?
C319 N307 C323 118.1(6) . . ?
C319 N307 Zn42 121.1(5) . . ?
C307 N303 C306 114.9(7) . . ?
C308 N302 C306 115.7(7) . . ?
Zn33 N305 Zn43 4.2(3) 8_566 8_566 ?
C312 N305 Zn33 125.7(8) . 8_566 ?
C312 N305 C311 117.8(8) . . ?
C312 N305 Zn43 121.7(8) . 8_566 ?
C312 N305 Zn53 152(2) . 8_566 ?
C311 N305 Zn33 116.4(6) . 8_566 ?
C311 N305 Zn43 120.4(6) . 8_566 ?
C311 N305 Zn53 91(2) . 8_566 ?
C307 N304 C308 113.5(8) . . ?
C336 N312 Zn33 120.4(6) . . ?
C336 N312 C332 117.8(7) . . ?
C336 N312 Zn43 119.5(6) . . ?
C336 N312 Zn53 128(3) . . ?
C332 N312 Zn33 121.8(6) . . ?
C332 N312 Zn43 122.5(6) . . ?
C332 N312 Zn53 108(2) . . ?
N302 C308 N304 125.6(7) . . ?
N302 C308 C316 117.0(7) . . ?
N304 C308 C316 117.4(8) . . ?
C317 C316 C308 122.3(7) . . ?
C317 C316 C315 118.3(7) . . ?
C315 C316 C308 119.4(8) . . ?
C313 C309 C307 121.0(7) . . ?
C313 C309 C310 119.0(8) . . ?
C310 C309 C307 119.9(9) . . ?
Zn31 N311 Zn51 37.7(9) 6_575 6_575 ?
C330 N311 Zn31 129.0(7) . 6_575 ?
C330 N311 Zn41 116.5(7) . 6_575 ?
C330 N311 Zn51 91.4(11) . 6_575 ?
C329 N311 Zn31 113.0(8) . 6_575 ?
C329 N311 C330 118.0(8) . . ?
C329 N311 Zn41 125.5(8) . 6_575 ?
C329 N311 Zn51 150.6(12) . 6_575 ?
N309 C325 N310 126.3(6) . . ?
N309 C325 C327 116.5(6) . . ?
N310 C325 C327 117.1(6) . . ?
C316 C317 H317 120.5 . . ?
C318 C317 C316 119.0(7) . . ?
C318 C317 H317 120.5 . . ?
N306 C318 C317 122.4(8) . . ?
N306 C318 H318 118.8 . . ?
C317 C318 H318 118.8 . . ?
N308 C324 N309 124.7(6) . . ?
N308 C324 C321 118.6(6) . . ?
N309 C324 C321 116.6(6) . . ?
N303 C307 C309 116.9(7) . . ?
N304 C307 N303 126.1(7) . . ?
N304 C307 C309 116.9(8) . . ?
C331 C327 C325 124.1(8) . . ?
C328 C327 C325 119.4(7) . . ?
C328 C327 C331 116.4(8) . . ?
N308 C326 N310 125.4(6) . . ?
N308 C326 C334 117.1(6) . . ?
N310 C326 C334 117.4(6) . . ?
C322 C321 C324 122.5(6) . . ?
C322 C321 C320 115.9(7) . . ?
C320 C321 C324 121.5(6) . . ?
C305 N301 Zn31 124.7(8) . . ?
C305 N301 Zn41 115.9(8) . . ?
C305 N301 Zn51 98.6(12) . . ?
C301 N301 Zn31 116.6(8) . . ?
C301 N301 C305 118.0(10) . . ?
C301 N301 Zn41 126.0(8) . . ?
C301 N301 Zn51 138.1(12) . . ?
N303 C306 C303 119.0(7) . . ?
N302 C306 N303 124.1(8) . . ?
N302 C306 C303 116.9(8) . . ?
C309 C313 H313 120.4 . . ?
C309 C313 C312 119.3(8) . . ?
C312 C313 H313 120.4 . . ?
C316 C315 H315 120.9 . . ?
C314 C315 C316 118.2(8) . . ?
C314 C315 H315 120.9 . . ?
C304 C303 C306 120.4(8) . . ?
C304 C303 C302 117.4(10) . . ?
C302 C303 C306 122.2(9) . . ?
C335 C334 C326 121.6(7) . . ?
C335 C334 C333 118.6(7) . . ?
C333 C334 C326 119.8(6) . . ?
C334 C335 H335 120.9 . . ?
C334 C335 C336 118.2(7) . . ?
C336 C335 H335 120.9 . . ?
N306 C314 C315 123.5(8) . . ?
N306 C314 H314 118.2 . . ?
C315 C314 H314 118.2 . . ?
N305 C312 C313 122.8(10) . . ?
N305 C312 H312 118.6 . . ?
C313 C312 H312 118.6 . . ?
C321 C322 H322 119.9 . . ?
C321 C322 C323 120.2(7) . . ?
C323 C322 H322 119.9 . . ?
N307 C323 C322 121.4(7) . . ?
N307 C323 H323 119.3 . . ?
C322 C323 H323 119.3 . . ?
N312 C336 C335 124.1(7) . . ?
N312 C336 H336 117.9 . . ?
C335 C336 H336 117.9 . . ?
C334 C333 H333 120.6 . . ?
C334 C333 C332 118.8(7) . . ?
C332 C333 H333 120.6 . . ?
N305 C311 H311 118.4 . . ?
N305 C311 C310 123.2(9) . . ?
N305 C311 Zn53 56.4(18) . 8_566 ?
C310 C311 H311 118.4 . . ?
C310 C311 Zn53 179(2) . 8_566 ?
C327 C331 H331 119.6 . . ?
C327 C331 C330 120.9(10) . . ?
C330 C331 H331 119.6 . . ?
N312 C332 C333 122.4(8) . . ?
N312 C332 H332 118.8 . . ?
C333 C332 H332 118.8 . . ?
N311 C330 C331 121.6(10) . . ?
N311 C330 H330 119.2 . . ?
N311 C330 Zn51 57.8(9) . 6_575 ?
C331 C330 H330 119.2 . . ?
C331 C330 Zn51 177.9(13) . 6_575 ?
Zn51 C330 H330 61.5 6_575 . ?
C321 C320 H320 120.1 . . ?
C319 C320 C321 119.8(7) . . ?
C319 C320 H320 120.1 . . ?
C303 C304 H304 119.7 . . ?
C303 C304 C305 120.6(10) . . ?
C305 C304 H304 119.7 . . ?
N307 C319 C320 124.2(7) . . ?
N307 C319 H319 117.9 . . ?
C320 C319 H319 117.9 . . ?
C309 C310 C311 117.9(11) . . ?
C309 C310 H310 121.1 . . ?
C311 C310 H310 121.1 . . ?
C327 C328 H328 119.8 . . ?
C327 C328 C329 120.3(10) . . ?
C329 C328 H328 119.8 . . ?
N301 C305 C304 121.2(11) . . ?
N301 C305 H305 119.4 . . ?
C304 C305 H305 119.4 . . ?
N311 C329 C328 122.7(11) . . ?
N311 C329 H329 118.7 . . ?
C328 C329 H329 118.7 . . ?
N301 C301 H301 119.0 . . ?
N301 C301 C302 122.0(11) . . ?
C302 C301 H301 119.0 . . ?
C303 C302 H302 119.7 . . ?
C301 C302 C303 120.6(11) . . ?
C301 C302 H302 119.7 . . ?
N311 Zn41 N301 102.4(4) 6_576 . ?
N311 Zn41 I402 114.3(4) 6_576 . ?
N311 Zn41 I401 102.3(4) 6_576 . ?
N301 Zn41 I402 110.2(4) . . ?
N301 Zn41 I401 102.2(4) . . ?
I402 Zn41 I401 122.9(3) . . ?
N305 Zn43 I405 104.5(3) 8_465 . ?
N305 Zn43 I406 107.6(3) 8_465 . ?
N312 Zn43 N305 98.4(4) . 8_465 ?
N312 Zn43 I405 105.8(3) . . ?
N312 Zn43 I406 105.9(3) . . ?
I406 Zn43 I405 130.3(3) . . ?
N311 Zn51 N301 94.7(14) 6_576 . ?
N311 Zn51 C330 30.9(6) 6_576 6_576 ?
N311 Zn51 I502 128.2(17) 6_576 . ?
N311 Zn51 I501 89.9(12) 6_576 . ?
N301 Zn51 C330 107.2(15) . 6_576 ?
N301 Zn51 I502 126.4(16) . . ?
N301 Zn51 I501 90.6(12) . . ?
C330 Zn51 I501 117.2(13) 6_576 . ?
I502 Zn51 I501 116.3(15) . . ?
N305 Zn53 N312 104(4) 8_465 . ?
N305 Zn53 C311 33.0(15) 8_465 8_465 ?
N305 Zn53 I505 133(4) 8_465 . ?
N305 Zn53 I506 80(3) 8_465 . ?
N312 Zn53 C311 105(4) . 8_465 ?
N312 Zn53 I505 120(4) . . ?
N312 Zn53 I506 82(3) . . ?
C311 Zn53 I505 113(3) 8_465 . ?
C311 Zn53 I506 113(3) 8_465 . ?
I505 Zn53 I506 120(4) . . ?
N306 Zn42 I404 107.2(4) . . ?
N306 Zn42 I403 107.7(4) . . ?
N307 Zn42 N306 98.8(4) . . ?
N307 Zn42 I404 109.2(4) . . ?
N307 Zn42 I403 103.3(4) . . ?
I404 Zn42 I403 127.1(4) . . ?
H80A C808 H80B 108.4 . . ?
C809 C808 H80A 110.1 . . ?
C809 C808 H80B 110.1 . . ?
C809 C808 C807 108.2(16) . . ?
C807 C808 H80A 110.1 . . ?
C807 C808 H80B 110.1 . . ?
C808 C809 H80C 108.8 . . ?
C808 C809 H80D 108.8 . . ?
C808 C809 C810 113.7(14) . . ?
H80C C809 H80D 107.7 . . ?
C810 C809 H80C 108.8 . . ?
C810 C809 H80D 108.8 . . ?
C809 C810 H81A 108.9 . . ?
C809 C810 H81B 108.9 . . ?
H81A C810 H81B 107.7 . . ?
C811 C810 C809 113.4(16) . . ?
C811 C810 H81A 108.9 . . ?
C811 C810 H81B 108.9 . . ?
C810 C811 H81C 109.7 . . ?
C810 C811 H81D 109.7 . . ?
C810 C811 C812 110.0(15) . . ?
H81C C811 H81D 108.2 . . ?
C812 C811 H81C 109.7 . . ?
C812 C811 H81D 109.7 . . ?
C811 C812 H81E 109.4 . . ?
C811 C812 H81F 109.4 . . ?
H81E C812 H81F 108.0 . . ?
C807 C812 C811 111.3(15) . . ?
C807 C812 H81E 109.4 . . ?
C807 C812 H81F 109.4 . . ?
C808 C807 H80E 109.5 . . ?
C808 C807 H80F 109.5 . . ?
C812 C807 C808 110.9(14) . . ?
C812 C807 H80E 109.5 . . ?
C812 C807 H80F 109.5 . . ?
H80E C807 H80F 108.1 . . ?
H80G C806 H80H 108.1 . . ?
C805 C806 H80G 109.5 . . ?
C805 C806 H80H 109.5 . . ?
C805 C806 C801 110.8(16) . . ?
C801 C806 H80G 109.5 . . ?
C801 C806 H80H 109.5 . . ?
C806 C805 H80I 109.1 . . ?
C806 C805 H80J 109.1 . . ?
C806 C805 C804 112.5(16) . . ?
H80I C805 H80J 107.8 . . ?
C804 C805 H80I 109.1 . . ?
C804 C805 H80J 109.1 . . ?
C805 C804 H80K 109.6 . . ?
C805 C804 H80L 109.6 . . ?
C805 C804 C803 110.1(16) . . ?
H80K C804 H80L 108.2 . . ?
C803 C804 H80K 109.6 . . ?
C803 C804 H80L 109.6 . . ?
C804 C803 H80M 110.2 . . ?
C804 C803 H80N 110.2 . . ?
H80M C803 H80N 108.5 . . ?
C802 C803 C804 107.5(16) . . ?
C802 C803 H80M 110.2 . . ?
C802 C803 H80N 110.2 . . ?
C803 C802 H80O 109.8 . . ?
C803 C802 H80P 109.8 . . ?
C803 C802 C801 109.5(15) . . ?
H80O C802 H80P 108.2 . . ?
C801 C802 H80O 109.8 . . ?
C801 C802 H80P 109.8 . . ?
C806 C801 H80Q 109.6 . . ?
C806 C801 H80R 109.6 . . ?
C802 C801 C806 110.5(15) . . ?
C802 C801 H80Q 109.6 . . ?
C802 C801 H80R 109.6 . . ?
H80Q C801 H80R 108.1 . . ?
H83C C832 H83D 108.3 . . ?
C831 C832 H83C 109.9 . . ?
C831 C832 H83D 109.9 . . ?
C831 C832 C833 109(3) . . ?
C833 C832 H83C 109.9 . . ?
C833 C832 H83D 109.9 . . ?
C832 C831 H83E 109.4 . . ?
C832 C831 H83F 109.4 . . ?
H83E C831 H83F 108.0 . . ?
C833 C831 C832 111(4) 7_556 . ?
C833 C831 H83E 109.4 7_556 . ?
C833 C831 H83F 109.4 7_556 . ?
C832 C833 H83G 109.3 . . ?
C832 C833 H83H 109.3 . . ?
C831 C833 C832 112(3) 7_556 . ?
C831 C833 H83G 109.3 7_556 . ?
C831 C833 H83H 109.3 7_556 . ?
H83G C833 H83H 107.9 . . ?
H81G C819 H81H 107.6 . . ?
C824 C819 H81G 108.7 . . ?
C824 C819 H81H 108.7 . . ?
C820 C819 H81G 108.7 . . ?
C820 C819 H81H 108.7 . . ?
C820 C819 C824 114.4(19) . . ?
C819 C824 H82A 108.9 . . ?
C819 C824 H82B 108.9 . . ?
C819 C824 C823 113.6(18) . . ?
H82A C824 H82B 107.7 . . ?
C823 C824 H82A 108.9 . . ?
C823 C824 H82B 108.9 . . ?
C824 C823 H82C 109.3 . . ?
C824 C823 H82D 109.3 . . ?
C824 C823 C822 111.8(18) . . ?
H82C C823 H82D 107.9 . . ?
C822 C823 H82C 109.3 . . ?
C822 C823 H82D 109.3 . . ?
C823 C822 H82E 109.1 . . ?
C823 C822 H82F 109.1 . . ?
H82E C822 H82F 107.9 . . ?
C821 C822 C823 112.4(18) . . ?
C821 C822 H82E 109.1 . . ?
C821 C822 H82F 109.1 . . ?
C822 C821 H82G 109.0 . . ?
C822 C821 H82H 109.0 . . ?
C822 C821 C820 113.1(17) . . ?
H82G C821 H82H 107.8 . . ?
C820 C821 H82G 109.0 . . ?
C820 C821 H82H 109.0 . . ?
C819 C820 C821 112.4(17) . . ?
C819 C820 H82I 109.1 . . ?
C819 C820 H82J 109.1 . . ?
C821 C820 H82I 109.1 . . ?
C821 C820 H82J 109.1 . . ?
H82I C820 H82J 107.9 . . ?
H81I C813 H81J 107.8 . . ?
C818 C813 H81I 108.9 . . ?
C818 C813 H81J 108.9 . . ?
C814 C813 H81I 108.9 . . ?
C814 C813 H81J 108.9 . . ?
C814 C813 C818 113.2(18) . . ?
C813 C818 H81K 109.4 . . ?
C813 C818 H81L 109.4 . . ?
H81K C818 H81L 108.0 . . ?
C817 C818 C813 111.1(17) . . ?
C817 C818 H81K 109.4 . . ?
C817 C818 H81L 109.4 . . ?
C818 C817 H81M 109.6 . . ?
C818 C817 H81N 109.6 . . ?
H81M C817 H81N 108.2 . . ?
C816 C817 C818 110.1(17) . . ?
C816 C817 H81M 109.6 . . ?
C816 C817 H81N 109.6 . . ?
C817 C816 H81O 109.4 . . ?
C817 C816 H81P 109.4 . . ?
C817 C816 C815 111.1(18) . . ?
H81O C816 H81P 108.0 . . ?
C815 C816 H81O 109.4 . . ?
C815 C816 H81P 109.4 . . ?
C816 C815 H81Q 109.0 . . ?
C816 C815 H81R 109.0 . . ?
H81Q C815 H81R 107.8 . . ?
C814 C815 C816 113.0(17) . . ?
C814 C815 H81Q 109.0 . . ?
C814 C815 H81R 109.0 . . ?
C813 C814 C815 111.5(16) . . ?
C813 C814 H81S 109.3 . . ?
C813 C814 H81T 109.3 . . ?
C815 C814 H81S 109.3 . . ?
C815 C814 H81T 109.3 . . ?
H81S C814 H81T 108.0 . . ?
H82K C829 H82L 108.2 . . ?
C830 C829 H82K 109.8 . . ?
C830 C829 H82L 109.8 . . ?
C830 C829 C828 109(2) . . ?
C828 C829 H82K 109.8 . . ?
C828 C829 H82L 109.8 . . ?
C829 C830 H83A 109.7 . . ?
C829 C830 H83B 109.7 . . ?
H83A C830 H83B 108.2 . . ?
C825 C830 C829 109.6(17) . . ?
C825 C830 H83A 109.7 . . ?
C825 C830 H83B 109.7 . . ?
C830 C825 H82M 109.3 . . ?
C830 C825 H82N 109.3 . . ?
C830 C825 C826 111.5(18) . . ?
H82M C825 H82N 108.0 . . ?
C826 C825 H82M 109.3 . . ?
C826 C825 H82N 109.3 . . ?
C825 C826 H82O 109.5 . . ?
C825 C826 H82P 109.5 . . ?
H82O C826 H82P 108.0 . . ?
C827 C826 C825 110.9(18) . . ?
C827 C826 H82O 109.5 . . ?
C827 C826 H82P 109.5 . . ?
C826 C827 H82Q 109.9 . . ?
C826 C827 H82R 109.9 . . ?
C826 C827 C828 108.9(18) . . ?
H82Q C827 H82R 108.3 . . ?
C828 C827 H82Q 109.9 . . ?
C828 C827 H82R 109.9 . . ?
C829 C828 C827 109.2(18) . . ?
C829 C828 H82S 109.8 . . ?
C829 C828 H82T 109.8 . . ?
C827 C828 H82S 109.8 . . ?
C827 C828 H82T 109.8 . . ?
H82S C828 H82T 108.3 . . ?

loop_
_geom_bond_atom_site_label_1
_geom_bond_atom_site_label_2
_geom_bond_distance
_geom_bond_site_symmetry_2
_geom_bond_publ_flag
I303 Zn32 2.536(4) . ?
I304 Zn32 2.538(3) . ?
I305 Zn33 2.524(7) . ?
I306 Zn33 2.525(8) . ?
Zn32 N306 2.082(7) . ?
Zn32 N307 2.107(7) . ?
I301 Zn31 2.531(7) . ?
I302 Zn31 2.521(7) . ?
Zn33 N305 2.021(10) 8_465 ?
Zn33 N312 2.059(8) . ?
Zn31 N311 2.129(12) 6_576 ?
Zn31 N301 2.085(12) . ?
N308 C324 1.319(9) . ?
N308 C326 1.338(9) . ?
N306 C318 1.345(10) . ?
N306 C314 1.308(11) . ?
N306 Zn42 2.065(10) . ?
N309 C325 1.318(9) . ?
N309 C324 1.331(9) . ?
N310 C325 1.332(9) . ?
N310 C326 1.343(9) . ?
N307 C323 1.323(9) . ?
N307 C319 1.310(10) . ?
N307 Zn42 2.061(9) . ?
N303 C307 1.329(11) . ?
N303 C306 1.336(11) . ?
N302 C308 1.315(11) . ?
N302 C306 1.330(10) . ?
N305 C312 1.297(11) . ?
N305 C311 1.306(15) . ?
N305 Zn43 2.133(10) 8_566 ?
N305 Zn53 2.00(9) 8_566 ?
N304 C308 1.343(10) . ?
N304 C307 1.326(10) . ?
N312 C336 1.294(11) . ?
N312 C332 1.333(11) . ?
N312 Zn43 2.074(9) . ?
N312 Zn53 2.06(9) . ?
C308 C316 1.488(10) . ?
C316 C317 1.384(12) . ?
C316 C315 1.400(11) . ?
C309 C307 1.501(11) . ?
C309 C313 1.320(13) . ?
C309 C310 1.376(12) . ?
N311 C330 1.331(15) . ?
N311 C329 1.302(15) . ?
N311 Zn41 2.062(10) 6_575 ?
N311 Zn51 2.19(4) 6_575 ?
C325 C327 1.496(10) . ?
C317 H317 0.9500 . ?
C317 C318 1.371(10) . ?
C318 H318 0.9500 . ?
C324 C321 1.471(10) . ?
C327 C331 1.370(12) . ?
C327 C328 1.352(13) . ?
C326 C334 1.496(9) . ?
C321 C322 1.378(10) . ?
C321 C320 1.391(10) . ?
N301 C305 1.355(15) . ?
N301 C301 1.324(15) . ?
N301 Zn41 2.078(11) . ?
N301 Zn51 2.19(4) . ?
C306 C303 1.457(13) . ?
C313 H313 0.9500 . ?
C313 C312 1.397(12) . ?
C315 H315 0.9500 . ?
C315 C314 1.376(11) . ?
C303 C304 1.347(14) . ?
C303 C302 1.378(13) . ?
C334 C335 1.368(10) . ?
C334 C333 1.372(11) . ?
C335 H335 0.9500 . ?
C335 C336 1.379(11) . ?
C314 H314 0.9500 . ?
C312 H312 0.9500 . ?
C322 H322 0.9500 . ?
C322 C323 1.389(11) . ?
C323 H323 0.9500 . ?
C336 H336 0.9500 . ?
C333 H333 0.9500 . ?
C333 C332 1.379(11) . ?
C311 H311 0.9500 . ?
C311 C310 1.383(15) . ?
C311 Zn53 2.39(9) 8_566 ?
C331 H331 0.9500 . ?
C331 C330 1.373(14) . ?
C332 H332 0.9500 . ?
C330 H330 0.9500 . ?
C330 Zn51 2.59(4) 6_575 ?
C320 H320 0.9500 . ?
C320 C319 1.344(11) . ?
C304 H304 0.9500 . ?
C304 C305 1.373(16) . ?
C319 H319 0.9500 . ?
C310 H310 0.9500 . ?
C328 H328 0.9500 . ?
C328 C329 1.388(13) . ?
C305 H305 0.9500 . ?
C329 H329 0.9500 . ?
C301 H301 0.9500 . ?
C301 C302 1.358(17) . ?
C302 H302 0.9500 . ?
I402 Zn41 2.512(8) . ?
Zn41 I401 2.533(8) . ?
I405 Zn43 2.546(5) . ?
Zn43 I406 2.524(5) . ?
I502 Zn51 2.42(4) . ?
I501 Zn51 2.68(4) . ?
I505 Zn53 2.53(9) . ?
Zn53 I506 2.59(7) . ?
I404 Zn42 2.501(9) . ?
Zn42 I403 2.524(9) . ?
C808 H80A 0.9900 . ?
C808 H80B 0.9900 . ?
C808 C809 1.518(12) . ?
C808 C807 1.532(13) . ?
C809 H80C 0.9900 . ?
C809 H80D 0.9900 . ?
C809 C810 1.524(12) . ?
C810 H81A 0.9900 . ?
C810 H81B 0.9900 . ?
C810 C811 1.517(13) . ?
C811 H81C 0.9900 . ?
C811 H81D 0.9900 . ?
C811 C812 1.532(13) . ?
C812 H81E 0.9900 . ?
C812 H81F 0.9900 . ?
C812 C807 1.530(12) . ?
C807 H80E 0.9900 . ?
C807 H80F 0.9900 . ?
C806 H80G 0.9900 . ?
C806 H80H 0.9900 . ?
C806 C805 1.525(13) . ?
C806 C801 1.537(13) . ?
C805 H80I 0.9900 . ?
C805 H80J 0.9900 . ?
C805 C804 1.528(13) . ?
C804 H80K 0.9900 . ?
C804 H80L 0.9900 . ?
C804 C803 1.541(13) . ?
C803 H80M 0.9900 . ?
C803 H80N 0.9900 . ?
C803 C802 1.536(13) . ?
C802 H80O 0.9900 . ?
C802 H80P 0.9900 . ?
C802 C801 1.537(12) . ?
C801 H80Q 0.9900 . ?
C801 H80R 0.9900 . ?
C832 H83C 0.9900 . ?
C832 H83D 0.9900 . ?
C832 C831 1.43(5) . ?
C832 C833 1.53(4) . ?
C831 H83E 0.9900 . ?
C831 H83F 0.9900 . ?
C831 C833 1.42(5) 7_556 ?
C833 H83G 0.9900 . ?
C833 H83H 0.9900 . ?
C819 H81G 0.9900 . ?
C819 H81H 0.9900 . ?
C819 C824 1.525(13) . ?
C819 C820 1.523(13) . ?
C824 H82A 0.9900 . ?
C824 H82B 0.9900 . ?
C824 C823 1.529(13) . ?
C823 H82C 0.9900 . ?
C823 H82D 0.9900 . ?
C823 C822 1.532(13) . ?
C822 H82E 0.9900 . ?
C822 H82F 0.9900 . ?
C822 C821 1.523(13) . ?
C821 H82G 0.9900 . ?
C821 H82H 0.9900 . ?
C821 C820 1.527(13) . ?
C820 H82I 0.9900 . ?
C820 H82J 0.9900 . ?
C813 H81I 0.9900 . ?
C813 H81J 0.9900 . ?
C813 C818 1.535(13) . ?
C813 C814 1.525(13) . ?
C818 H81K 0.9900 . ?
C818 H81L 0.9900 . ?
C818 C817 1.532(13) . ?
C817 H81M 0.9900 . ?
C817 H81N 0.9900 . ?
C817 C816 1.529(13) . ?
C816 H81O 0.9900 . ?
C816 H81P 0.9900 . ?
C816 C815 1.532(13) . ?
C815 H81Q 0.9900 . ?
C815 H81R 0.9900 . ?
C815 C814 1.527(13) . ?
C814 H81S 0.9900 . ?
C814 H81T 0.9900 . ?
C829 H82K 0.9900 . ?
C829 H82L 0.9900 . ?
C829 C830 1.542(13) . ?
C829 C828 1.544(13) . ?
C830 H83A 0.9900 . ?
C830 H83B 0.9900 . ?
C830 C825 1.538(13) . ?
C825 H82M 0.9900 . ?
C825 H82N 0.9900 . ?
C825 C826 1.541(13) . ?
C826 H82O 0.9900 . ?
C826 H82P 0.9900 . ?
C826 C827 1.538(13) . ?
C827 H82Q 0.9900 . ?
C827 H82R 0.9900 . ?
C827 C828 1.546(13) . ?
C828 H82S 0.9900 . ?
C828 H82T 0.9900 . ?

loop_
_geom_torsion_atom_site_label_1
_geom_torsion_atom_site_label_2
_geom_torsion_atom_site_label_3
_geom_torsion_atom_site_label_4
_geom_torsion
_geom_torsion_site_symmetry_1
_geom_torsion_site_symmetry_2
_geom_torsion_site_symmetry_3
_geom_torsion_site_symmetry_4
_geom_torsion_publ_flag
Zn32 N306 C318 C317 166.0(5) . . . . ?
Zn32 N306 C314 C315 -166.6(7) . . . . ?
Zn32 N307 C323 C322 -170.2(8) . . . . ?
Zn32 N307 C319 C320 169.5(9) . . . . ?
Zn33 N305 C312 C313 176.2(7) 8_566 . . . ?
Zn33 N305 C311 C310 -176.0(10) 8_566 . . . ?
Zn33 N312 C336 C335 -179.7(9) . . . . ?
Zn33 N312 C332 C333 179.9(10) . . . . ?
Zn31 N311 C330 C331 176.9(10) 6_575 . . . ?
Zn31 N311 C329 C328 -178.7(13) 6_575 . . . ?
Zn31 N301 C305 C304 -166.9(10) . . . . ?
Zn31 N301 C301 C302 169.0(12) . . . . ?
N308 C324 C321 C322 3.4(13) . . . . ?
N308 C324 C321 C320 -173.7(9) . . . . ?
N308 C326 C334 C335 172.7(9) . . . . ?
N308 C326 C334 C333 -5.7(13) . . . . ?
N309 C325 C327 C331 178.5(10) . . . . ?
N309 C325 C327 C328 -3.3(14) . . . . ?
N309 C324 C321 C322 -177.6(9) . . . . ?
N309 C324 C321 C320 5.2(13) . . . . ?
N310 C325 C327 C331 -5.4(14) . . . . ?
N310 C325 C327 C328 172.8(10) . . . . ?
N310 C326 C334 C335 -4.6(13) . . . . ?
N310 C326 C334 C333 176.9(9) . . . . ?
N303 C306 C303 C304 165.1(9) . . . . ?
N303 C306 C303 C302 -15.4(13) . . . . ?
N302 C308 C316 C317 176.3(6) . . . . ?
N302 C308 C316 C315 -1.8(10) . . . . ?
N302 C306 C303 C304 -12.7(12) . . . . ?
N302 C306 C303 C302 166.8(9) . . . . ?
N305 C311 C310 C309 -2.5(19) . . . . ?
N304 C308 C316 C317 -3.5(10) . . . . ?
N304 C308 C316 C315 178.4(7) . . . . ?
C308 N302 C306 N303 0.9(10) . . . . ?
C308 N302 C306 C303 178.5(6) . . . . ?
C308 N304 C307 N303 -2.2(10) . . . . ?
C308 N304 C307 C309 175.4(6) . . . . ?
C308 C316 C317 C318 -176.5(6) . . . . ?
C308 C316 C315 C314 176.4(7) . . . . ?
C316 C317 C318 N306 1.2(10) . . . . ?
C316 C315 C314 N306 -1.0(13) . . . . ?
C309 C313 C312 N305 1.8(13) . . . . ?
C325 N309 C324 N308 1.0(13) . . . . ?
C325 N309 C324 C321 -177.9(7) . . . . ?
C325 N310 C326 N308 4.2(12) . . . . ?
C325 N310 C326 C334 -178.7(7) . . . . ?
C325 C327 C331 C330 178.7(11) . . . . ?
C325 C327 C328 C329 179.6(12) . . . . ?
C317 C316 C315 C314 -1.8(11) . . . . ?
C318 N306 C314 C315 3.8(12) . . . . ?
C324 N308 C326 N310 -5.5(12) . . . . ?
C324 N308 C326 C334 177.4(7) . . . . ?
C324 N309 C325 N310 -2.5(13) . . . . ?
C324 N309 C325 C327 173.2(8) . . . . ?
C324 C321 C322 C323 174.8(9) . . . . ?
C324 C321 C320 C319 -175.1(10) . . . . ?
C307 N303 C306 N302 0.4(10) . . . . ?
C307 N303 C306 C303 -177.2(6) . . . . ?
C307 N304 C308 N302 3.6(10) . . . . ?
C307 N304 C308 C316 -176.5(6) . . . . ?
C307 C309 C313 C312 -178.2(7) . . . . ?
C307 C309 C310 C311 178.6(10) . . . . ?
C327 C331 C330 N311 2(2) . . . . ?
C327 C328 C329 N311 2(2) . . . . ?
C326 N308 C324 N309 2.7(12) . . . . ?
C326 N308 C324 C321 -178.4(7) . . . . ?
C326 N310 C325 N309 0.1(13) . . . . ?
C326 N310 C325 C327 -175.6(8) . . . . ?
C326 C334 C335 C336 -179.0(9) . . . . ?
C326 C334 C333 C332 179.1(10) . . . . ?
C321 C322 C323 N307 3.4(16) . . . . ?
C321 C320 C319 N307 -2.8(19) . . . . ?
N301 C301 C302 C303 2(2) . . . . ?
C306 N303 C307 N304 0.4(10) . . . . ?
C306 N303 C307 C309 -177.3(6) . . . . ?
C306 N302 C308 N304 -3.1(10) . . . . ?
C306 N302 C308 C316 177.1(6) . . . . ?
C306 C303 C304 C305 -177.3(10) . . . . ?
C306 C303 C302 C301 178.7(12) . . . . ?
C313 C309 C307 N303 -156.0(7) . . . . ?
C313 C309 C307 N304 26.2(10) . . . . ?
C313 C309 C310 C311 2.9(15) . . . . ?
C315 C316 C317 C318 1.6(10) . . . . ?
C303 C304 C305 N301 -4.4(19) . . . . ?
C334 C335 C336 N312 -1.1(17) . . . . ?
C334 C333 C332 N312 0.7(19) . . . . ?
C335 C334 C333 C332 0.6(16) . . . . ?
C314 N306 C318 C317 -4.0(10) . . . . ?
C312 N305 C311 C310 1.6(17) . . . . ?
C312 N305 C311 Zn53 -178(3) . . . 8_566 ?
C322 C321 C320 C319 7.6(16) . . . . ?
C323 N307 C319 C320 -2.1(17) . . . . ?
C336 N312 C332 C333 -2.2(18) . . . . ?
C333 C334 C335 C336 -0.5(15) . . . . ?
C311 N305 C312 C313 -1.2(13) . . . . ?
C331 C327 C328 C329 -2(2) . . . . ?
C332 N312 C336 C335 2.4(18) . . . . ?
C330 N311 C329 C328 1(2) . . . . ?
C320 C321 C322 C323 -7.9(14) . . . . ?
C304 C303 C302 C301 -1.9(18) . . . . ?
C319 N307 C323 C322 1.8(15) . . . . ?
C310 C309 C307 N303 28.5(11) . . . . ?
C310 C309 C307 N304 -149.3(8) . . . . ?
C310 C309 C313 C312 -2.6(13) . . . . ?
C328 C327 C331 C330 0.5(18) . . . . ?
C305 N301 C301 C302 -2(2) . . . . ?
C329 N311 C330 C331 -3(2) . . . . ?
C329 N311 C330 Zn51 179.8(16) . . . 6_575 ?
C301 N301 C305 C304 3.8(18) . . . . ?
C302 C303 C304 C305 3.3(17) . . . . ?
Zn41 N311 C330 C331 179.3(10) 6_575 . . . ?
Zn41 N311 C329 C328 178.8(12) 6_575 . . . ?
Zn41 N301 C305 C304 -177.9(10) . . . . ?
Zn41 N301 C301 C302 179.4(11) . . . . ?
Zn43 N305 C312 C313 175.1(6) 8_566 . . . ?
Zn43 N305 C311 C310 -174.8(10) 8_566 . . . ?
Zn43 N312 C336 C335 -173.8(9) . . . . ?
Zn43 N312 C332 C333 173.8(10) . . . . ?
Zn51 N311 C330 C331 177.7(15) 6_575 . . . ?
Zn51 N311 C329 C328 -180(2) 6_575 . . . ?
Zn51 N301 C305 C304 162.9(14) . . . . ?
Zn51 N301 C301 C302 -150.5(17) . . . . ?
Zn53 N305 C312 C313 -177(6) 8_566 . . . ?
Zn53 N305 C311 C310 180(3) 8_566 . . . ?
Zn53 N312 C336 C335 151(3) . . . . ?
Zn53 N312 C332 C333 -156(3) . . . . ?
Zn42 N306 C318 C317 164.6(6) . . . . ?
Zn42 N306 C314 C315 -164.7(7) . . . . ?
Zn42 N307 C323 C322 -167.4(8) . . . . ?
Zn42 N307 C319 C320 167.0(10) . . . . ?
C808 C809 C810 C811 52(4) . . . . ?
C809 C808 C807 C812 58(3) . . . . ?
C809 C810 C811 C812 -51(4) . . . . ?
C810 C811 C812 C807 55(3) . . . . ?
C811 C812 C807 C808 -60(3) . . . . ?
C807 C808 C809 C810 -55(3) . . . . ?
C806 C805 C804 C803 57(3) . . . . ?
C805 C806 C801 C802 54(3) . . . . ?
C805 C804 C803 C802 -61(3) . . . . ?
C804 C803 C802 C801 63(3) . . . . ?
C803 C802 C801 C806 -61(3) . . . . ?
C801 C806 C805 C804 -53(3) . . . . ?
C831 C832 C833 C831 57(5) . . . 7_556 ?
C833 C832 C831 C833 -57(4) . . . 7_556 ?
C819 C824 C823 C822 50(5) . . . . ?
C824 C819 C820 C821 47(5) . . . . ?
C824 C823 C822 C821 -53(4) . . . . ?
C823 C822 C821 C820 53(4) . . . . ?
C822 C821 C820 C819 -50(4) . . . . ?
C820 C819 C824 C823 -48(5) . . . . ?
C813 C818 C817 C816 57(4) . . . . ?
C818 C813 C814 C815 50(4) . . . . ?
C818 C817 C816 C815 -57(4) . . . . ?
C817 C816 C815 C814 55(4) . . . . ?
C816 C815 C814 C813 -51(4) . . . . ?
C814 C813 C818 C817 -54(4) . . . . ?
C829 C830 C825 C826 56(4) . . . . ?
C830 C829 C828 C827 62(4) . . . . ?
C830 C825 C826 C827 -56(4) . . . . ?
C825 C826 C827 C828 58(4) . . . . ?
C826 C827 C828 C829 -61(4) . . . . ?
C828 C829 C830 C825 -59(4) . . . . ?

loop_
_exptl_oxdiff_crystal_face_indexfrac_h
_exptl_oxdiff_crystal_face_indexfrac_k
_exptl_oxdiff_crystal_face_indexfrac_l
_exptl_oxdiff_crystal_face_x
_exptl_oxdiff_crystal_face_y
_exptl_oxdiff_crystal_face_z
0.0000 0.0000 -1.0000 0.0528 -0.0008 -0.0039
-0.0000 -0.0000 1.0000 -0.0528 0.0008 0.0039
-1.0000 -1.0000 1.0000 -0.0363 -0.0031 0.1141
1.0000 1.0000 -1.0000 0.0363 0.0031 -0.1141
1.0000 0.0000 -0.0000 -0.0089 0.0418 -0.0160
-1.0000 -0.0000 0.0000 0.0089 -0.0418 0.0160
2.0000 -2.0000 -1.0001 0.0501 0.1586 0.1523
2.0000 0.0000 -1.0000 0.0350 0.0828 -0.0360
-2.0000 -0.0000 1.0000 -0.0350 -0.0828 0.0360
-1.0000 1.0000 1.0000 -0.0514 -0.0789 -0.0742
-2.0000 2.0000 -1.0000 0.0554 -0.1601 -0.1602
-1.0000 0.0000 -1.0000 0.0616 -0.0425 0.0121
1.0000 -0.0000 1.0000 -0.0616 0.0425 -0.0121
